data_4333668
loop_
_publ_author_name
'Ashley M. McDaniel'
'Huan-Wei Tseng'
'Ethan A. Hill'
'Niels H. Damrauer'
'Anthony K. Rapp\'e'
'Matthew P. Shores'

_publ_contact_author_address
;
Department of Chemistry, Colorado State University, Fort Collins, CO 80523-1872
;
_publ_contact_author_email matthew.shores@colostate.edu
_publ_contact_author_name 'Matthew P. Shores'
_publ_section_title
;
 Syntheses and Photophysical Investigations of Cr(III) Hexadentate
 Iminopyridine Complexes and Their Tris(Bidentate) Analogues
;
_journal_name_full 'Inorganic Chemistry'
_journal_page_first 1368
_journal_page_last 1378
_journal_paper_doi 10.1021/ic302055r
_journal_volume 52
_journal_year 2013
_chemical_formula_sum 'C32 H36 B3 Cr F12 N8 O6'
_chemical_formula_weight 941.12
_space_group_IT_number 173
_symmetry_cell_setting hexagonal
_symmetry_space_group_name_Hall 'P 6c'
_symmetry_space_group_name_H-M 'P 63'
_atom_sites_solution_hydrogens geom
_atom_sites_solution_primary direct
_atom_sites_solution_secondary difmap
_audit_creation_method 'Bruker SHELXTL'
_audit_update_record
;
2011-02-16 # Formatted by publCIF
;
_cell_angle_alpha 90.00
_cell_angle_beta 90.00
_cell_angle_gamma 120.00
_cell_formula_units_Z 2
_cell_length_a 12.8725(2)
_cell_length_b 12.8725(2)
_cell_length_c 13.6811(4)
_cell_measurement_reflns_used 9810
_cell_measurement_temperature 120(2)
_cell_measurement_theta_max 33.16
_cell_measurement_theta_min 2.36
_cell_volume 1963.26(7)
_computing_cell_refinement 'Bruker SMART'
_computing_data_collection 'Bruker SMART'
_computing_data_reduction 'Bruker SAINT'
_computing_molecular_graphics 'Bruker SHELXTL'
_computing_publication_material 'Bruker SHELXTL'
_computing_structure_refinement 'Bruker SHELXTL'
_computing_structure_solution 'Bruker SHELXTL'
_diffrn_ambient_temperature 120(2)
_diffrn_measured_fraction_theta_full 1.000
_diffrn_measured_fraction_theta_max 1.000
_diffrn_measurement_device_type 'CCD area detector'
_diffrn_measurement_method 'phi and omega scans'
_diffrn_radiation_monochromator graphite
_diffrn_radiation_source 'fine-focus sealed tube'
_diffrn_radiation_type MoK\a
_diffrn_radiation_wavelength 0.71073
_diffrn_reflns_av_R_equivalents 0.0442
_diffrn_reflns_av_sigmaI/netI 0.0228
_diffrn_reflns_limit_h_max 18
_diffrn_reflns_limit_h_min -18
_diffrn_reflns_limit_k_max 18
_diffrn_reflns_limit_k_min -18
_diffrn_reflns_limit_l_max 19
_diffrn_reflns_limit_l_min -19
_diffrn_reflns_number 49748
_diffrn_reflns_theta_full 31.00
_diffrn_reflns_theta_max 31.00
_diffrn_reflns_theta_min 1.83
_exptl_absorpt_coefficient_mu 0.403
_exptl_absorpt_correction_T_max 0.9684
_exptl_absorpt_correction_T_min 0.8056
_exptl_absorpt_correction_type multi-scan
_exptl_absorpt_process_details 'SADABS, Sheldrick 1997'
_exptl_crystal_colour brown
_exptl_crystal_density_diffrn 1.592
_exptl_crystal_description rod
_exptl_crystal_F_000 958
_exptl_crystal_size_max 0.56
_exptl_crystal_size_mid 0.17
_exptl_crystal_size_min 0.08
_refine_diff_density_max 0.422
_refine_diff_density_min -0.345
_refine_diff_density_rms 0.112
_refine_ls_abs_structure_details 'Flack H D (1983), Acta Cryst. A39, 876-881'
_refine_ls_abs_structure_Flack -0.018(15)
_refine_ls_extinction_method none
_refine_ls_goodness_of_fit_ref 1.140
_refine_ls_hydrogen_treatment constr
_refine_ls_matrix_type full
_refine_ls_number_parameters 187
_refine_ls_number_reflns 4191
_refine_ls_number_restraints 1
_refine_ls_restrained_S_all 1.140
_refine_ls_R_factor_all 0.0341
_refine_ls_R_factor_gt 0.0294
_refine_ls_shift/su_max 0.000
_refine_ls_shift/su_mean 0.000
_refine_ls_structure_factor_coef Fsqd
_refine_ls_weighting_details 'calc w=1/[\s^2^(Fo^2^)+(0.0516P)^2^+0.2201P] where P=(Fo^2^+2Fc^2^)/3'
_refine_ls_weighting_scheme calc
_refine_ls_wR_factor_gt 0.0783
_refine_ls_wR_factor_ref 0.0882
_reflns_number_gt 3915
_reflns_number_total 4191
_reflns_threshold_expression >2sigma(I)
_cod_data_source_file ic302055r_si_001_2.cif
_cod_data_source_block msn231
_cod_database_code 4333668

loop_
_symmetry_equiv_pos_as_xyz
'x, y, z'
'-y, x-y, z'
'-x+y, -x, z'
'-x, -y, z+1/2'
'y, -x+y, z+1/2'
'x-y, x, z+1/2'

loop_
_atom_site_label
_atom_site_type_symbol
_atom_site_fract_x
_atom_site_fract_y
_atom_site_fract_z
_atom_site_U_iso_or_equiv
_atom_site_adp_type
_atom_site_occupancy
_atom_site_symmetry_multiplicity
_atom_site_calc_flag
_atom_site_refinement_flags
Cr1 Cr 0.3333 0.6667 0.27689(3) 0.01150(8) Uani 1 3 d S
N1 N 0.3333 0.6667 0.50493(17) 0.0184(4) Uani 1 3 d S
C1 C 0.41684(15) 0.79254(14) 0.52449(11) 0.0207(3) Uani 1 1 d .
H1C H 0.4645 0.8001 0.5836 0.025 Uiso 1 1 calc R
H1D H 0.3718 0.8350 0.5368 0.025 Uiso 1 1 calc R
O1 O 0.04095(12) 0.66970(11) -0.03091(9) 0.0231(2) Uani 1 1 d .
C2 C 0.50074(14) 0.84946(14) 0.43703(11) 0.0187(3) Uani 1 1 d .
H2A H 0.5525 0.9368 0.4477 0.022 Uiso 1 1 calc R
H2B H 0.5529 0.8139 0.4293 0.022 Uiso 1 1 calc R
N2 N 0.42740(11) 0.82752(12) 0.34845(8) 0.0145(2) Uani 1 1 d .
O2 O 0.06101(11) 0.85410(10) -0.03121(9) 0.0205(2) Uani 1 1 d .
C3 C 0.42029(13) 0.91414(13) 0.31042(11) 0.0150(2) Uani 1 1 d .
H3A H 0.4648 0.9930 0.3362 0.018 Uiso 1 1 calc R
N3 N 0.28674(11) 0.77220(11) 0.19496(9) 0.0132(2) Uani 1 1 d .
C4 C 0.34149(13) 0.88842(12) 0.22587(10) 0.0141(2) Uani 1 1 d .
C5 C 0.32074(14) 0.97348(13) 0.18336(11) 0.0175(3) Uani 1 1 d .
H5A H 0.3619 1.0543 0.2055 0.021 Uiso 1 1 calc R
C6 C 0.23785(15) 0.93826(14) 0.10710(11) 0.0190(3) Uani 1 1 d .
H6A H 0.2204 0.9943 0.0770 0.023 Uiso 1 1 calc R
C7 C 0.18151(13) 0.81993(13) 0.07610(11) 0.0149(2) Uani 1 1 d .
C8 C 0.20894(12) 0.73930(12) 0.12146(11) 0.0142(2) Uani 1 1 d .
H8A H 0.1709 0.6586 0.0991 0.017 Uiso 1 1 calc R
C9 C 0.08715(14) 0.77128(14) -0.00168(11) 0.0171(3) Uani 1 1 d .
C10 C -0.03140(16) 0.81613(16) -0.10514(15) 0.0266(3) Uani 1 1 d .
H10A H -0.0439 0.8832 -0.1218 0.040 Uiso 1 1 calc R
H10B H -0.1064 0.7492 -0.0800 0.040 Uiso 1 1 calc R
H10C H -0.0066 0.7903 -0.1637 0.040 Uiso 1 1 calc R
B1 B -0.06619(17) 0.66088(17) 0.23436(15) 0.0225(3) Uani 1 1 d .
F1 F 0.04101(10) 0.74452(10) 0.27843(11) 0.0348(2) Uani 1 1 d .
F2 F -0.05313(10) 0.56567(10) 0.19959(8) 0.0285(2) Uani 1 1 d .
F3 F -0.15950(11) 0.61824(12) 0.30139(9) 0.0346(3) Uani 1 1 d .
F4 F -0.09146(12) 0.71283(13) 0.15600(10) 0.0398(3) Uani 1 1 d .
N4 N 0.6667 0.3333 0.4683(2) 0.0381(7) Uani 1 3 d S
C11 C 0.6667 0.3333 0.3844(2) 0.0259(6) Uani 1 3 d S
C12 C 0.6667 0.3333 0.2787(3) 0.0269(5) Uani 1 3 d S
H12A H 0.6035 0.3483 0.2548 0.040 Uiso 0.33 1 calc PR
H12B H 0.6517 0.2553 0.2548 0.040 Uiso 0.33 1 calc PR
H12C H 0.7447 0.3965 0.2548 0.040 Uiso 0.33 1 calc PR

loop_
_atom_site_aniso_label
_atom_site_aniso_U_11
_atom_site_aniso_U_22
_atom_site_aniso_U_33
_atom_site_aniso_U_23
_atom_site_aniso_U_13
_atom_site_aniso_U_12
Cr1 0.01131(10) 0.01131(10) 0.01188(15) 0.000 0.000 0.00565(5)
N1 0.0198(6) 0.0198(6) 0.0154(10) 0.000 0.000 0.0099(3)
C1 0.0245(7) 0.0213(7) 0.0143(6) -0.0038(5) -0.0021(5) 0.0100(6)
O1 0.0278(6) 0.0189(5) 0.0221(6) -0.0032(4) -0.0069(4) 0.0112(5)
C2 0.0175(7) 0.0196(7) 0.0152(6) -0.0028(5) -0.0044(5) 0.0063(6)
N2 0.0134(5) 0.0156(5) 0.0122(5) -0.0017(4) -0.0004(4) 0.0056(5)
O2 0.0220(5) 0.0187(5) 0.0236(6) -0.0005(4) -0.0061(4) 0.0122(4)
C3 0.0137(6) 0.0133(6) 0.0155(5) -0.0026(5) 0.0013(5) 0.0049(5)
N3 0.0129(5) 0.0120(5) 0.0149(5) 0.0002(4) 0.0023(4) 0.0064(4)
C4 0.0146(6) 0.0125(6) 0.0150(6) 0.0004(5) 0.0024(5) 0.0066(5)
C5 0.0187(6) 0.0124(6) 0.0213(7) -0.0002(5) 0.0005(5) 0.0078(5)
C6 0.0213(7) 0.0146(6) 0.0225(7) 0.0020(5) -0.0003(6) 0.0100(6)
C7 0.0153(6) 0.0148(6) 0.0150(6) 0.0010(5) 0.0002(5) 0.0077(5)
C8 0.0137(6) 0.0132(6) 0.0159(6) 0.0003(5) 0.0000(5) 0.0069(5)
C9 0.0169(6) 0.0179(7) 0.0169(6) 0.0024(5) 0.0001(5) 0.0089(6)
C10 0.0240(8) 0.0254(8) 0.0325(9) -0.0042(7) -0.0120(7) 0.0139(7)
B1 0.0212(8) 0.0264(8) 0.0241(9) 0.0007(7) 0.0021(7) 0.0151(7)
F1 0.0287(5) 0.0318(5) 0.0392(6) -0.0112(6) -0.0054(5) 0.0117(4)
F2 0.0313(6) 0.0311(5) 0.0296(5) -0.0085(4) -0.0050(4) 0.0204(5)
F3 0.0343(6) 0.0372(6) 0.0347(6) 0.0068(5) 0.0135(5) 0.0196(5)
F4 0.0363(7) 0.0557(8) 0.0414(7) 0.0190(6) 0.0067(5) 0.0336(6)
N4 0.0458(11) 0.0458(11) 0.0227(13) 0.000 0.000 0.0229(6)
C11 0.0263(8) 0.0263(8) 0.0250(14) 0.000 0.000 0.0132(4)
C12 0.0308(8) 0.0308(8) 0.0193(11) 0.000 0.000 0.0154(4)

loop_
_atom_type_symbol
_atom_type_description
_atom_type_scat_dispersion_real
_atom_type_scat_dispersion_imag
_atom_type_scat_source
C C 0.0033 0.0016 'International Tables Vol C Tables 4.2.6.8 and 6.1.1.4'
H H 0.0000 0.0000 'International Tables Vol C Tables 4.2.6.8 and 6.1.1.4'
B B 0.0013 0.0007 'International Tables Vol C Tables 4.2.6.8 and 6.1.1.4'
N N 0.0061 0.0033 'International Tables Vol C Tables 4.2.6.8 and 6.1.1.4'
O O 0.0106 0.0060 'International Tables Vol C Tables 4.2.6.8 and 6.1.1.4'
F F 0.0171 0.0103 'International Tables Vol C Tables 4.2.6.8 and 6.1.1.4'
Cr Cr 0.3209 0.6236 'International Tables Vol C Tables 4.2.6.8 and 6.1.1.4'

loop_
_geom_angle_atom_site_label_1
_geom_angle_atom_site_label_2
_geom_angle_atom_site_label_3
_geom_angle
_geom_angle_site_symmetry_1
_geom_angle_site_symmetry_3
N2 Cr1 N2 99.10(4) . 2_665
N2 Cr1 N2 99.10(4) . 3_565
N2 Cr1 N2 99.10(4) 2_665 3_565
N2 Cr1 N3 79.30(5) . .
N2 Cr1 N3 88.31(5) 2_665 .
N2 Cr1 N3 172.59(5) 3_565 .
N2 Cr1 N3 172.59(5) . 2_665
N2 Cr1 N3 79.30(5) 2_665 2_665
N2 Cr1 N3 88.31(5) 3_565 2_665
N3 Cr1 N3 93.40(5) . 2_665
N2 Cr1 N3 88.31(5) . 3_565
N2 Cr1 N3 172.59(5) 2_665 3_565
N2 Cr1 N3 79.30(5) 3_565 3_565
N3 Cr1 N3 93.40(5) . 3_565
N3 Cr1 N3 93.40(5) 2_665 3_565
C1 N1 C1 116.69(6) 2_665 .
C1 N1 C1 116.69(6) 2_665 3_565
C1 N1 C1 116.69(6) . 3_565
N1 C1 C2 109.96(14) . .
N1 C1 H1C 109.7 . .
C2 C1 H1C 109.7 . .
N1 C1 H1D 109.7 . .
C2 C1 H1D 109.7 . .
H1C C1 H1D 108.2 . .
N2 C2 C1 108.66(12) . .
N2 C2 H2A 110.0 . .
C1 C2 H2A 110.0 . .
N2 C2 H2B 110.0 . .
C1 C2 H2B 110.0 . .
H2A C2 H2B 108.3 . .
C3 N2 C2 119.16(13) . .
C3 N2 Cr1 115.09(10) . .
C2 N2 Cr1 125.75(10) . .
C9 O2 C10 115.83(13) . .
N2 C3 C4 118.02(13) . .
N2 C3 H3A 121.0 . .
C4 C3 H3A 121.0 . .
C8 N3 C4 118.53(13) . .
C8 N3 Cr1 128.32(10) . .
C4 N3 Cr1 113.08(10) . .
N3 C4 C5 122.78(14) . .
N3 C4 C3 114.39(12) . .
C5 C4 C3 122.78(13) . .
C4 C5 C6 118.52(14) . .
C4 C5 H5A 120.7 . .
C6 C5 H5A 120.7 . .
C7 C6 C5 118.72(13) . .
C7 C6 H6A 120.6 . .
C5 C6 H6A 120.6 . .
C6 C7 C8 119.50(13) . .
C6 C7 C9 123.14(13) . .
C8 C7 C9 117.30(12) . .
N3 C8 C7 121.92(13) . .
N3 C8 H8A 119.0 . .
C7 C8 H8A 119.0 . .
O1 C9 O2 125.76(14) . .
O1 C9 C7 123.25(14) . .
O2 C9 C7 110.98(13) . .
O2 C10 H10A 109.5 . .
O2 C10 H10B 109.5 . .
H10A C10 H10B 109.5 . .
O2 C10 H10C 109.5 . .
H10A C10 H10C 109.5 . .
H10B C10 H10C 109.5 . .
F4 B1 F3 109.67(15) . .
F4 B1 F1 110.04(16) . .
F3 B1 F1 110.28(16) . .
F4 B1 F2 108.62(16) . .
F3 B1 F2 109.70(15) . .
F1 B1 F2 108.49(14) . .
N4 C11 C12 180.000(1) . .
C11 C12 H12A 109.5 . .
C11 C12 H12B 109.5 . .
H12A C12 H12B 109.5 . .
C11 C12 H12C 109.5 . .
H12A C12 H12C 109.5 . .
H12B C12 H12C 109.5 . .

loop_
_geom_bond_atom_site_label_1
_geom_bond_atom_site_label_2
_geom_bond_distance
_geom_bond_site_symmetry_2
Cr1 N2 2.0506(13) .
Cr1 N2 2.0506(13) 2_665
Cr1 N2 2.0506(13) 3_565
Cr1 N3 2.0680(13) .
Cr1 N3 2.0680(13) 2_665
Cr1 N3 2.0680(13) 3_565
N1 C1 1.4529(16) 2_665
N1 C1 1.4529(17) .
N1 C1 1.4529(16) 3_565
C1 C2 1.531(2) .
C1 H1C 0.9900 .
C1 H1D 0.9900 .
O1 C9 1.202(2) .
C2 N2 1.4741(19) .
C2 H2A 0.9900 .
C2 H2B 0.9900 .
N2 C3 1.274(2) .
O2 C9 1.3310(18) .
O2 C10 1.448(2) .
C3 C4 1.463(2) .
C3 H3A 0.9500 .
N3 C8 1.3301(19) .
N3 C4 1.3636(18) .
C4 C5 1.379(2) .
C5 C6 1.396(2) .
C5 H5A 0.9500 .
C6 C7 1.386(2) .
C6 H6A 0.9500 .
C7 C8 1.398(2) .
C7 C9 1.496(2) .
C8 H8A 0.9500 .
C10 H10A 0.9800 .
C10 H10B 0.9800 .
C10 H10C 0.9800 .
B1 F4 1.385(2) .
B1 F3 1.388(2) .
B1 F1 1.393(2) .
B1 F2 1.401(2) .
N4 C11 1.148(5) .
C11 C12 1.446(5) .
C12 H12A 0.9800 .
C12 H12B 0.9800 .
C12 H12C 0.9800 .
